data_7153870
loop_
_publ_author_name
'Chen, Hao'
'Yao, Erdong'
'Xu, Chi'
'Meng, Xiao'
'Ma, Yuguo'

_publ_section_title
;
 Unusual regio- and stereo-selectivity in Diels-Alder reactions between
 bulky N-phenylmaleimides and anthracene derivatives.
;
_journal_issue 28
_journal_name_full 'Organic &amp; biomolecular chemistry'
_journal_page_first 5102
_journal_page_last 5107
_journal_paper_doi 10.1039/c4ob01052c
_journal_volume 12
_journal_year 2014
_chemical_formula_moiety 'C26 H14 F5 N O4'
_chemical_formula_sum 'C26 H14 F5 N O4'
_chemical_formula_weight 499.38
_chemical_name_systematic
; 
 ? 
;
_space_group_IT_number 14
_symmetry_cell_setting monoclinic
_symmetry_space_group_name_Hall '-P 2ybc'
_symmetry_space_group_name_H-M 'P 1 21/c 1'
_atom_sites_solution_hydrogens geom
_atom_sites_solution_primary direct
_atom_sites_solution_secondary difmap
_audit_creation_method SHELXL-97
_cell_angle_alpha 90.00
_cell_angle_beta 98.692(3)
_cell_angle_gamma 90.00
_cell_formula_units_Z 4
_cell_length_a 12.761(3)
_cell_length_b 20.483(4)
_cell_length_c 8.2482(15)
_cell_measurement_reflns_used 5932
_cell_measurement_temperature 173(2)
_cell_measurement_theta_max 27.47
_cell_measurement_theta_min 1.90
_cell_volume 2131.2(8)
_computing_cell_refinement 'CrystalClear (Rigaku Inc., 2007)'
_computing_data_collection 'CrystalClear (Rigaku Inc., 2007)'
_computing_data_reduction 'CrystalClear (Rigaku Inc., 2007)'
_computing_molecular_graphics 'Olex2 ver 1.1'
_computing_publication_material 'SHELX97 (Sheldrick, 2008)'
_computing_structure_refinement 'SHELXL-97 (Sheldrick, 2008)'
_computing_structure_solution 'SHELXS-97 (Sheldrick, 2008)'
_diffrn_ambient_temperature 173(2)
_diffrn_measured_fraction_theta_full 0.997
_diffrn_measured_fraction_theta_max 0.997
_diffrn_measurement_device_type 'Saturn724+ CCD'
_diffrn_measurement_method '\w scans at fixed \c = 45\%'
_diffrn_radiation_monochromator graphite
_diffrn_radiation_source 'sealed tube'
_diffrn_radiation_type MoK\a
_diffrn_radiation_wavelength 0.71073
_diffrn_reflns_av_R_equivalents 0.0387
_diffrn_reflns_av_sigmaI/netI 0.0360
_diffrn_reflns_limit_h_max 16
_diffrn_reflns_limit_h_min -16
_diffrn_reflns_limit_k_max 24
_diffrn_reflns_limit_k_min -26
_diffrn_reflns_limit_l_max 10
_diffrn_reflns_limit_l_min -6
_diffrn_reflns_number 14409
_diffrn_reflns_theta_full 27.49
_diffrn_reflns_theta_max 27.49
_diffrn_reflns_theta_min 1.99
_exptl_absorpt_coefficient_mu 0.134
_exptl_absorpt_correction_T_max 0.9685
_exptl_absorpt_correction_T_min 0.9335
_exptl_absorpt_correction_type multi-scan
_exptl_absorpt_process_details 'CrystalClear (Rigaku Inc., 2007)'
_exptl_crystal_colour colorless
_exptl_crystal_density_diffrn 1.556
_exptl_crystal_density_method 'not measured'
_exptl_crystal_description block
_exptl_crystal_F_000 1016
_exptl_crystal_size_max 0.52
_exptl_crystal_size_mid 0.29
_exptl_crystal_size_min 0.24
_refine_diff_density_max 0.363
_refine_diff_density_min -0.227
_refine_diff_density_rms 0.059
_refine_ls_extinction_method none
_refine_ls_goodness_of_fit_ref 1.158
_refine_ls_hydrogen_treatment constr
_refine_ls_matrix_type full
_refine_ls_number_parameters 326
_refine_ls_number_reflns 4881
_refine_ls_number_restraints 0
_refine_ls_restrained_S_all 1.158
_refine_ls_R_factor_all 0.0600
_refine_ls_R_factor_gt 0.0548
_refine_ls_shift/su_max 0.001
_refine_ls_shift/su_mean 0.000
_refine_ls_structure_factor_coef Fsqd
_refine_ls_weighting_details 'calc w=1/[\s^2^(Fo^2^)+(0.0498P)^2^+1.0011P] where P=(Fo^2^+2Fc^2^)/3'
_refine_ls_weighting_scheme calc
_refine_ls_wR_factor_gt 0.1284
_refine_ls_wR_factor_ref 0.1316
_reflns_number_gt 4539
_reflns_number_total 4881
_reflns_threshold_expression >2sigma(I)
_cod_data_source_file c4ob01052c2.cif
_cod_data_source_block a
_cod_depositor_comments 'Adding full bibliography for 7153869--7153871.cif.'
_cod_original_cell_volume 2131.2(7)
_cod_original_sg_symbol_H-M P2(1)/c
_cod_database_code 7153870

loop_
_symmetry_equiv_pos_as_xyz
'x, y, z'
'-x, y+1/2, -z+1/2'
'-x, -y, -z'
'x, -y-1/2, z-1/2'

loop_
_atom_site_label
_atom_site_type_symbol
_atom_site_fract_x
_atom_site_fract_y
_atom_site_fract_z
_atom_site_U_iso_or_equiv
_atom_site_adp_type
_atom_site_occupancy
_atom_site_symmetry_multiplicity
_atom_site_calc_flag
_atom_site_refinement_flags
F1 F -0.07043(10) 0.38998(6) 0.33001(16) 0.0398(3) Uani 1 1 d .
F2 F -0.25850(11) 0.34195(8) 0.18285(19) 0.0559(4) Uani 1 1 d .
F3 F -0.29995(10) 0.21276(8) 0.19943(19) 0.0580(4) Uani 1 1 d .
F4 F -0.15977(11) 0.13269(6) 0.3808(2) 0.0538(4) Uani 1 1 d .
F5 F 0.02684(10) 0.18083(5) 0.53554(16) 0.0387(3) Uani 1 1 d .
O1 O 0.02170(11) 0.38131(6) 0.69017(16) 0.0291(3) Uani 1 1 d .
O2 O 0.18550(10) 0.25024(6) 0.35865(16) 0.0303(3) Uani 1 1 d .
O3 O 0.43950(13) 0.33051(7) 0.25150(18) 0.0397(4) Uani 1 1 d .
O4 O 0.43264(11) 0.26504(7) 0.46707(16) 0.0323(3) Uani 1 1 d .
N1 N 0.08251(12) 0.31050(7) 0.50889(18) 0.0232(3) Uani 1 1 d .
C1 C 0.21094(14) 0.37440(8) 0.6722(2) 0.0220(3) Uani 1 1 d .
H1 H 0.2359 0.3679 0.7920 0.026 Uiso 1 1 calc R
C2 C 0.23452(14) 0.44575(8) 0.6218(2) 0.0230(4) Uani 1 1 d .
H2 H 0.1960 0.4788 0.6799 0.028 Uiso 1 1 calc R
C3 C 0.35326(15) 0.45316(9) 0.6616(2) 0.0243(4) Uani 1 1 d .
C4 C 0.40971(14) 0.40926(8) 0.5778(2) 0.0235(4) Uani 1 1 d .
C5 C 0.33784(14) 0.36360(8) 0.4617(2) 0.0222(3) Uani 1 1 d .
C6 C 0.26739(14) 0.32598(8) 0.5713(2) 0.0209(3) Uani 1 1 d .
H6 H 0.3118 0.2949 0.6458 0.025 Uiso 1 1 calc R
C7 C 0.17886(14) 0.28956(8) 0.4649(2) 0.0232(4) Uani 1 1 d .
C8 C 0.09450(14) 0.35825(8) 0.6323(2) 0.0229(4) Uani 1 1 d .
C9 C 0.20508(14) 0.45001(8) 0.4372(2) 0.0227(3) Uani 1 1 d .
C10 C 0.12936(15) 0.49176(9) 0.3565(2) 0.0265(4) Uani 1 1 d .
H10 H 0.0924 0.5211 0.4169 0.032 Uiso 1 1 calc R
C11 C 0.10794(16) 0.49034(9) 0.1861(2) 0.0303(4) Uani 1 1 d .
H11 H 0.0570 0.5193 0.1293 0.036 Uiso 1 1 calc R
C12 C 0.16107(16) 0.44656(9) 0.0991(2) 0.0307(4) Uani 1 1 d .
H12 H 0.1451 0.4453 -0.0172 0.037 Uiso 1 1 calc R
C13 C 0.23738(15) 0.40453(9) 0.1795(2) 0.0264(4) Uani 1 1 d .
H13 H 0.2733 0.3747 0.1189 0.032 Uiso 1 1 calc R
C14 C 0.26050(14) 0.40679(8) 0.3494(2) 0.0219(3) Uani 1 1 d .
C15 C -0.01729(14) 0.28628(9) 0.4343(2) 0.0251(4) Uani 1 1 d .
C16 C -0.09169(15) 0.32669(9) 0.3458(2) 0.0295(4) Uani 1 1 d .
C17 C -0.18764(16) 0.30243(11) 0.2692(3) 0.0375(5) Uani 1 1 d .
C18 C -0.20898(16) 0.23672(12) 0.2787(3) 0.0388(5) Uani 1 1 d .
C19 C -0.13694(17) 0.19588(10) 0.3684(3) 0.0363(5) Uani 1 1 d .
C20 C -0.04171(15) 0.22050(9) 0.4462(2) 0.0287(4) Uani 1 1 d .
C21 C 0.40689(16) 0.49845(9) 0.7685(2) 0.0300(4) Uani 1 1 d .
H21 H 0.3686 0.5281 0.8260 0.036 Uiso 1 1 calc R
C22 C 0.51695(17) 0.50009(10) 0.7910(2) 0.0344(4) Uani 1 1 d .
H22 H 0.5541 0.5312 0.8637 0.041 Uiso 1 1 calc R
C23 C 0.57298(16) 0.45649(10) 0.7077(2) 0.0331(4) Uani 1 1 d .
H23 H 0.6483 0.4578 0.7240 0.040 Uiso 1 1 calc R
C24 C 0.51951(15) 0.41089(9) 0.6005(2) 0.0282(4) Uani 1 1 d .
H24 H 0.5579 0.3812 0.5434 0.034 Uiso 1 1 calc R
C25 C 0.40679(14) 0.31835(9) 0.3770(2) 0.0254(4) Uani 1 1 d .
C26 C 0.50666(18) 0.22045(11) 0.4094(3) 0.0412(5) Uani 1 1 d .
H26A H 0.4819 0.2094 0.2944 0.062 Uiso 1 1 calc R
H26B H 0.5117 0.1806 0.4759 0.062 Uiso 1 1 calc R
H26C H 0.5766 0.2411 0.4189 0.062 Uiso 1 1 calc R

loop_
_atom_site_aniso_label
_atom_site_aniso_U_11
_atom_site_aniso_U_22
_atom_site_aniso_U_33
_atom_site_aniso_U_23
_atom_site_aniso_U_13
_atom_site_aniso_U_12
F1 0.0384(7) 0.0302(6) 0.0486(7) 0.0076(5) -0.0011(5) 0.0022(5)
F2 0.0322(7) 0.0689(10) 0.0608(9) 0.0049(7) -0.0114(6) 0.0087(7)
F3 0.0276(7) 0.0759(10) 0.0688(10) -0.0257(8) 0.0021(6) -0.0159(7)
F4 0.0462(8) 0.0337(7) 0.0858(11) -0.0172(7) 0.0241(7) -0.0171(6)
F5 0.0389(7) 0.0264(6) 0.0513(7) 0.0042(5) 0.0083(6) 0.0031(5)
O1 0.0275(7) 0.0293(7) 0.0318(7) -0.0021(5) 0.0093(5) 0.0049(5)
O2 0.0305(7) 0.0281(7) 0.0328(7) -0.0096(5) 0.0067(5) -0.0013(6)
O3 0.0464(9) 0.0432(8) 0.0334(7) 0.0038(6) 0.0184(7) 0.0106(7)
O4 0.0331(7) 0.0333(7) 0.0316(7) 0.0034(6) 0.0085(6) 0.0139(6)
N1 0.0210(7) 0.0223(7) 0.0262(7) -0.0017(6) 0.0029(6) 0.0000(6)
C1 0.0234(9) 0.0221(8) 0.0206(8) -0.0006(6) 0.0033(6) 0.0023(7)
C2 0.0274(9) 0.0196(8) 0.0219(8) -0.0014(6) 0.0038(7) 0.0004(7)
C3 0.0283(9) 0.0243(8) 0.0197(8) 0.0029(7) 0.0014(7) -0.0033(7)
C4 0.0261(9) 0.0234(8) 0.0200(8) 0.0033(6) 0.0006(6) -0.0027(7)
C5 0.0222(8) 0.0229(8) 0.0215(8) 0.0005(6) 0.0034(6) 0.0000(7)
C6 0.0211(8) 0.0194(8) 0.0224(8) 0.0013(6) 0.0035(6) 0.0019(6)
C7 0.0246(9) 0.0199(8) 0.0253(8) 0.0014(7) 0.0050(7) 0.0006(7)
C8 0.0265(9) 0.0197(8) 0.0229(8) 0.0031(6) 0.0050(7) 0.0031(7)
C9 0.0253(9) 0.0196(8) 0.0225(8) 0.0005(6) 0.0016(6) -0.0035(7)
C10 0.0286(10) 0.0204(8) 0.0299(9) 0.0009(7) 0.0023(7) 0.0003(7)
C11 0.0313(10) 0.0266(9) 0.0301(9) 0.0052(7) -0.0044(8) -0.0005(8)
C12 0.0356(11) 0.0318(10) 0.0225(8) 0.0019(7) -0.0026(7) -0.0034(8)
C13 0.0286(9) 0.0266(9) 0.0235(8) -0.0015(7) 0.0028(7) -0.0035(7)
C14 0.0233(9) 0.0194(8) 0.0224(8) 0.0003(6) 0.0012(6) -0.0032(6)
C15 0.0219(9) 0.0266(9) 0.0274(8) -0.0038(7) 0.0053(7) -0.0001(7)
C16 0.0271(10) 0.0292(9) 0.0323(9) -0.0012(8) 0.0046(8) -0.0003(7)
C17 0.0245(10) 0.0500(13) 0.0367(11) -0.0034(9) 0.0003(8) 0.0052(9)
C18 0.0222(10) 0.0519(13) 0.0428(11) -0.0159(10) 0.0065(8) -0.0089(9)
C19 0.0328(11) 0.0302(10) 0.0489(12) -0.0129(9) 0.0156(9) -0.0092(8)
C20 0.0266(10) 0.0263(9) 0.0344(9) -0.0027(8) 0.0083(8) 0.0013(7)
C21 0.0382(11) 0.0288(9) 0.0227(8) -0.0013(7) 0.0034(7) -0.0065(8)
C22 0.0389(11) 0.0355(10) 0.0267(9) 0.0001(8) -0.0023(8) -0.0139(9)
C23 0.0285(10) 0.0390(11) 0.0299(9) 0.0060(8) -0.0015(8) -0.0093(8)
C24 0.0265(9) 0.0310(9) 0.0267(9) 0.0059(7) 0.0032(7) -0.0026(8)
C25 0.0240(9) 0.0274(9) 0.0245(8) -0.0028(7) 0.0027(7) -0.0004(7)
C26 0.0396(12) 0.0467(12) 0.0374(11) -0.0016(10) 0.0067(9) 0.0220(10)

loop_
_atom_type_symbol
_atom_type_description
_atom_type_scat_dispersion_real
_atom_type_scat_dispersion_imag
_atom_type_scat_source
C C 0.0033 0.0016 'International Tables Vol C Tables 4.2.6.8 and 6.1.1.4'
H H 0.0000 0.0000 'International Tables Vol C Tables 4.2.6.8 and 6.1.1.4'
N N 0.0061 0.0033 'International Tables Vol C Tables 4.2.6.8 and 6.1.1.4'
O O 0.0106 0.0060 'International Tables Vol C Tables 4.2.6.8 and 6.1.1.4'
F F 0.0171 0.0103 'International Tables Vol C Tables 4.2.6.8 and 6.1.1.4'

loop_
_geom_angle_atom_site_label_1
_geom_angle_atom_site_label_2
_geom_angle_atom_site_label_3
_geom_angle
C25 O4 C26 116.94(15)
C7 N1 C8 113.42(15)
C7 N1 C15 123.13(14)
C8 N1 C15 123.45(15)
C8 C1 C6 105.43(14)
C8 C1 C2 111.71(14)
C6 C1 C2 109.50(13)
C8 C1 H1 110.0
C6 C1 H1 110.0
C2 C1 H1 110.0
C3 C2 C9 107.53(14)
C3 C2 C1 105.30(14)
C9 C2 C1 107.06(13)
C3 C2 H2 112.2
C9 C2 H2 112.2
C1 C2 H2 112.2
C21 C3 C4 120.18(18)
C21 C3 C2 126.04(17)
C4 C3 C2 113.78(15)
C24 C4 C3 120.24(17)
C24 C4 C5 126.46(16)
C3 C4 C5 113.29(15)
C25 C5 C14 116.11(14)
C25 C5 C4 108.96(14)
C14 C5 C4 107.14(14)
C25 C5 C6 112.78(14)
C14 C5 C6 105.04(14)
C4 C5 C6 106.23(13)
C7 C6 C1 105.11(14)
C7 C6 C5 110.46(13)
C1 C6 C5 110.49(14)
C7 C6 H6 110.2
C1 C6 H6 110.2
C5 C6 H6 110.2
O2 C7 N1 123.71(17)
O2 C7 C6 128.47(16)
N1 C7 C6 107.81(14)
O1 C8 N1 123.73(17)
O1 C8 C1 128.38(16)
N1 C8 C1 107.88(14)
C10 C9 C14 120.84(16)
C10 C9 C2 124.63(16)
C14 C9 C2 114.52(15)
C9 C10 C11 119.30(17)
C9 C10 H10 120.3
C11 C10 H10 120.3
C12 C11 C10 119.96(17)
C12 C11 H11 120.0
C10 C11 H11 120.0
C11 C12 C13 120.98(17)
C11 C12 H12 119.5
C13 C12 H12 119.5
C14 C13 C12 119.17(17)
C14 C13 H13 120.4
C12 C13 H13 120.4
C13 C14 C9 119.71(16)
C13 C14 C5 127.68(16)
C9 C14 C5 112.50(14)
C16 C15 C20 118.34(17)
C16 C15 N1 121.33(16)
C20 C15 N1 120.32(17)
F1 C16 C15 119.98(17)
F1 C16 C17 118.91(18)
C15 C16 C17 121.08(18)
F2 C17 C18 119.91(19)
F2 C17 C16 120.5(2)
C18 C17 C16 119.6(2)
F3 C18 C19 120.1(2)
F3 C18 C17 119.7(2)
C19 C18 C17 120.25(19)
F4 C19 C18 119.74(19)
F4 C19 C20 120.4(2)
C18 C19 C20 119.88(19)
F5 C20 C19 119.50(17)
F5 C20 C15 119.69(17)
C19 C20 C15 120.80(19)
C3 C21 C22 119.52(19)
C3 C21 H21 120.2
C22 C21 H21 120.2
C21 C22 C23 120.27(18)
C21 C22 H22 119.9
C23 C22 H22 119.9
C22 C23 C24 120.41(19)
C22 C23 H23 119.8
C24 C23 H23 119.8
C4 C24 C23 119.37(18)
C4 C24 H24 120.3
C23 C24 H24 120.3
O3 C25 O4 124.18(17)
O3 C25 C5 124.87(17)
O4 C25 C5 110.79(14)
O4 C26 H26A 109.5
O4 C26 H26B 109.5
H26A C26 H26B 109.5
O4 C26 H26C 109.5
H26A C26 H26C 109.5
H26B C26 H26C 109.5

loop_
_geom_bond_atom_site_label_1
_geom_bond_atom_site_label_2
_geom_bond_distance
F1 C16 1.335(2)
F2 C17 1.336(2)
F3 C18 1.337(2)
F4 C19 1.334(2)
F5 C20 1.332(2)
O1 C8 1.203(2)
O2 C7 1.203(2)
O3 C25 1.199(2)
O4 C25 1.334(2)
O4 C26 1.445(2)
N1 C7 1.401(2)
N1 C8 1.403(2)
N1 C15 1.418(2)
C1 C8 1.509(2)
C1 C6 1.542(2)
C1 C2 1.561(2)
C1 H1 1.0000
C2 C3 1.509(3)
C2 C9 1.515(2)
C2 H2 1.0000
C3 C21 1.387(3)
C3 C4 1.399(3)
C4 C24 1.386(3)
C4 C5 1.539(2)
C5 C25 1.519(2)
C5 C14 1.529(2)
C5 C6 1.570(2)
C6 C7 1.517(2)
C6 H6 1.0000
C9 C10 1.383(2)
C9 C14 1.401(2)
C10 C11 1.391(3)
C10 H10 0.9500
C11 C12 1.388(3)
C11 H11 0.9500
C12 C13 1.391(3)
C12 H12 0.9500
C13 C14 1.389(2)
C13 H13 0.9500
C15 C16 1.382(3)
C15 C20 1.390(3)
C16 C17 1.383(3)
C17 C18 1.378(3)
C18 C19 1.374(3)
C19 C20 1.381(3)
C21 C22 1.389(3)
C21 H21 0.9500
C22 C23 1.389(3)
C22 H22 0.9500
C23 C24 1.392(3)
C23 H23 0.9500
C24 H24 0.9500
C26 H26A 0.9800
C26 H26B 0.9800
C26 H26C 0.9800

loop_
_geom_torsion_atom_site_label_1
_geom_torsion_atom_site_label_2
_geom_torsion_atom_site_label_3
_geom_torsion_atom_site_label_4
_geom_torsion
C8 C1 C2 C3 -177.35(14)
C6 C1 C2 C3 -60.94(17)
C8 C1 C2 C9 -63.11(18)
C6 C1 C2 C9 53.30(18)
C9 C2 C3 C21 125.42(18)
C1 C2 C3 C21 -120.67(18)
C9 C2 C3 C4 -53.96(19)
C1 C2 C3 C4 59.95(18)
C21 C3 C4 C24 -0.2(3)
C2 C3 C4 C24 179.17(15)
C21 C3 C4 C5 -178.73(15)
C2 C3 C4 C5 0.7(2)
C24 C4 C5 C25 1.5(2)
C3 C4 C5 C25 179.84(14)
C24 C4 C5 C14 -124.89(18)
C3 C4 C5 C14 53.47(18)
C24 C4 C5 C6 123.23(18)
C3 C4 C5 C6 -58.40(18)
C8 C1 C6 C7 5.93(17)
C2 C1 C6 C7 -114.39(15)
C8 C1 C6 C5 125.10(14)
C2 C1 C6 C5 4.78(19)
C25 C5 C6 C7 -71.87(18)
C14 C5 C6 C7 55.51(17)
C4 C5 C6 C7 168.84(14)
C25 C5 C6 C1 172.26(14)
C14 C5 C6 C1 -60.37(17)
C4 C5 C6 C1 52.96(17)
C8 N1 C7 O2 -177.91(17)
C15 N1 C7 O2 1.4(3)
C8 N1 C7 C6 0.98(19)
C15 N1 C7 C6 -179.76(15)
C1 C6 C7 O2 174.44(18)
C5 C6 C7 O2 55.3(2)
C1 C6 C7 N1 -4.38(17)
C5 C6 C7 N1 -123.57(15)
C7 N1 C8 O1 -177.97(16)
C15 N1 C8 O1 2.8(3)
C7 N1 C8 C1 2.97(19)
C15 N1 C8 C1 -176.29(15)
C6 C1 C8 O1 175.47(17)
C2 C1 C8 O1 -65.7(2)
C6 C1 C8 N1 -5.53(18)
C2 C1 C8 N1 113.33(15)
C3 C2 C9 C10 -127.43(18)
C1 C2 C9 C10 119.84(18)
C3 C2 C9 C14 53.36(19)
C1 C2 C9 C14 -59.37(19)
C14 C9 C10 C11 0.3(3)
C2 C9 C10 C11 -178.84(17)
C9 C10 C11 C12 1.1(3)
C10 C11 C12 C13 -1.2(3)
C11 C12 C13 C14 -0.1(3)
C12 C13 C14 C9 1.5(3)
C12 C13 C14 C5 177.49(17)
C10 C9 C14 C13 -1.7(3)
C2 C9 C14 C13 177.59(16)
C10 C9 C14 C5 -178.19(15)
C2 C9 C14 C5 1.1(2)
C25 C5 C14 C13 7.8(3)
C4 C5 C14 C13 129.77(18)
C6 C5 C14 C13 -117.54(19)
C25 C5 C14 C9 -176.03(15)
C4 C5 C14 C9 -54.03(18)
C6 C5 C14 C9 58.65(18)
C7 N1 C15 C16 -116.80(19)
C8 N1 C15 C16 62.4(2)
C7 N1 C15 C20 62.0(2)
C8 N1 C15 C20 -118.82(19)
C20 C15 C16 F1 -179.17(17)
N1 C15 C16 F1 -0.4(3)
C20 C15 C16 C17 -0.8(3)
N1 C15 C16 C17 178.06(17)
F1 C16 C17 F2 -1.0(3)
C15 C16 C17 F2 -179.42(18)
F1 C16 C17 C18 177.35(18)
C15 C16 C17 C18 -1.1(3)
F2 C17 C18 F3 1.0(3)
C16 C17 C18 F3 -177.39(18)
F2 C17 C18 C19 -179.42(19)
C16 C17 C18 C19 2.2(3)
F3 C18 C19 F4 -2.4(3)
C17 C18 C19 F4 178.02(19)
F3 C18 C19 C20 178.10(18)
C17 C18 C19 C20 -1.5(3)
F4 C19 C20 F5 -0.8(3)
C18 C19 C20 F5 178.72(18)
F4 C19 C20 C15 -179.89(17)
C18 C19 C20 C15 -0.4(3)
C16 C15 C20 F5 -177.60(16)
N1 C15 C20 F5 3.6(3)
C16 C15 C20 C19 1.5(3)
N1 C15 C20 C19 -177.35(17)
C4 C3 C21 C22 0.3(3)
C2 C3 C21 C22 -179.01(17)
C3 C21 C22 C23 -0.3(3)
C21 C22 C23 C24 0.2(3)
C3 C4 C24 C23 0.1(3)
C5 C4 C24 C23 178.41(16)
C22 C23 C24 C4 -0.1(3)
C26 O4 C25 O3 1.4(3)
C26 O4 C25 C5 -174.13(16)
C14 C5 C25 O3 33.1(3)
C4 C5 C25 O3 -88.0(2)
C6 C5 C25 O3 154.33(19)
C14 C5 C25 O4 -151.46(15)
C4 C5 C25 O4 87.52(17)
C6 C5 C25 O4 -30.2(2)
